data_8100021
loop_
_publ_author_name
'Ying, Er-Bo'
'Zheng, Yue-Qing'
'Zhou, Qing-Qing'

_publ_section_title
;
Crystal structure of tetraaqua(4,4'-bipyridine-N,N')copper(II) fumarate 
tetrahydrate, Cu(H~2~O)~4~(C~10~H~8~N~2~)(C~4~H~2~O~4~) &#x00B7; 4 H~2~O
;
_journal_issue 1
_journal_name_full 'Zeitschrift f\"ur Kristallographie - New Crystal Structures'
_journal_page_first 65
_journal_page_last 66
_journal_volume 219
_journal_year 2004
_chemical_formula_sum 'C14 H26 Cu N2 O12'
_chemical_formula_weight 477.91
_space_group_IT_number 15
_symmetry_cell_setting monoclinic
_symmetry_space_group_name_Hall '-C 2yc'
_symmetry_space_group_name_H-M 'C 1 2/c 1'
_cell_angle_alpha 90.00
_cell_angle_beta 125.08(3)
_cell_angle_gamma 90.00
_cell_formula_units_Z 4
_cell_length_a 16.631(3)
_cell_length_b 11.155(2)
_cell_length_c 13.096(3)
_cell_measurement_temperature 293(2)
_cell_volume 1988.2(7)
_diffrn_ambient_temperature 293(2)
_exptl_crystal_density_diffrn 1.597
_cod_original_sg_symbol_H-M 'C 2/c'
_cod_database_code 8100021

loop_
_symmetry_equiv_pos_as_xyz
'x, y, z'
'-x, y, -z+1/2'
'x+1/2, y+1/2, z'
'-x+1/2, y+1/2, -z+1/2'
'-x, -y, -z'
'x, -y, z-1/2'
'-x+1/2, -y+1/2, -z'
'x+1/2, -y+1/2, z-1/2'

loop_
_atom_site_label
_atom_site_type_symbol
_atom_site_fract_x
_atom_site_fract_y
_atom_site_fract_z
_atom_site_U_iso_or_equiv
_atom_site_adp_type
_atom_site_occupancy
_atom_site_symmetry_multiplicity
_atom_site_Wyckoff_symbol
_atom_site_calc_flag
_atom_site_refinement_flags
_atom_site_disorder_assembly
_atom_site_disorder_group
Cu Cu 0.5000 0.27075(4) 0.7500 0.02267(16) Uani 1 4 e d S . .
O1 O 0.58196(17) 0.2701(2) 0.9730(2) 0.0369(5) Uani 1 8 f d . . .
O2 O 0.36957(14) 0.26753(18) 0.7202(2) 0.0283(4) Uani 1 8 f d . . .
N1 N 0.5000 0.4526(3) 0.7500 0.0263(7) Uani 1 4 e d S . .
C1 C 0.4788(2) 0.5157(2) 0.8192(3) 0.0304(6) Uani 1 8 f d . . .
H1 H 0.4633 0.4741 0.8672 0.038(4) Uiso 1 8 f calc R . .
C2 C 0.4792(2) 0.6389(2) 0.8222(3) 0.0294(6) Uani 1 8 f d . . .
H2 H 0.4653 0.6785 0.8729 0.038(4) Uiso 1 8 f calc R . .
C3 C 0.5000 0.7044(3) 0.7500 0.0232(8) Uani 1 4 e d S . .
C4 C 0.5000 0.8378(3) 0.7500 0.0231(8) Uani 1 4 e d S . .
C5 C 0.4695(2) 0.9031(2) 0.8120(3) 0.0318(6) Uani 1 8 f d . . .
H5 H 0.4485 0.8635 0.8553 0.038(4) Uiso 1 8 f calc R . .
C6 C 0.4701(2) 1.0262(2) 0.8095(3) 0.0304(6) Uani 1 8 f d . . .
H6 H 0.4486 1.0680 0.8511 0.038(4) Uiso 1 8 f calc R . .
N2 N 0.5000 1.0889(3) 0.7500 0.0231(6) Uani 1 4 e d S . .
O3 O 0.17715(18) 0.79292(18) 0.6217(2) 0.0434(6) Uani 1 8 f d . . .
O4 O 0.19893(16) 0.59590(18) 0.63562(19) 0.0413(5) Uani 1 8 f d . . .
C7 C 0.2048(2) 0.6973(3) 0.6002(3) 0.0311(6) Uani 1 8 f d . . .
C8 C 0.2473(2) 0.7032(3) 0.5262(3) 0.0354(7) Uani 1 8 f d . . .
O5 O 0.22315(16) 0.4013(2) 0.5360(2) 0.0360(5) Uani 1 8 f d . . .
O6 O 0.2095(2) 1.0359(2) 0.6133(2) 0.0430(6) Uani 1 8 f d . . .
H1A H 0.612(3) 0.326(3) 1.003(3) 0.049(13) Uiso 1 8 f d . . .
H1B H 0.618(3) 0.220(3) 0.987(3) 0.044(12) Uiso 1 8 f d . . .
H2A H 0.362(3) 0.269(4) 0.773(4) 0.068(13) Uiso 1 8 f d . . .
H2B H 0.330(3) 0.308(3) 0.664(3) 0.043(10) Uiso 1 8 f d . . .
H5A H 0.218(3) 0.463(4) 0.564(4) 0.068(14) Uiso 1 8 f d . . .
H5B H 0.234(2) 0.418(3) 0.487(2) 0.025(8) Uiso 1 8 f d . . .
H6B H 0.197(3) 0.967(3) 0.611(3) 0.048(11) Uiso 1 8 f d . . .
H6A H 0.243(3) 1.049(4) 0.683(4) 0.073(15) Uiso 1 8 f d . . .
H8 H 0.276(3) 0.634(3) 0.526(3) 0.063(12) Uiso 1 8 f d . . .

loop_
_atom_site_aniso_label
_atom_site_aniso_U_11
_atom_site_aniso_U_22
_atom_site_aniso_U_33
_atom_site_aniso_U_23
_atom_site_aniso_U_13
_atom_site_aniso_U_12
Cu 0.0308(3) 0.0134(2) 0.0327(3) 0.000 0.0235(2) 0.000
O1 0.0430(13) 0.0326(12) 0.0385(12) -0.0008(11) 0.0254(11) 0.0022(13)
O2 0.0353(11) 0.0264(10) 0.0347(11) 0.0059(9) 0.0267(10) 0.0054(9)
N1 0.0363(18) 0.0175(15) 0.0340(17) 0.000 0.0254(16) 0.000
C1 0.0472(17) 0.0188(13) 0.0408(16) 0.0028(11) 0.0345(15) 0.0005(12)
C2 0.0453(17) 0.0187(13) 0.0368(15) 0.0000(11) 0.0309(14) 0.0032(12)
C3 0.0278(19) 0.0191(19) 0.0238(18) 0.000 0.0154(16) 0.000
C4 0.0258(19) 0.0162(17) 0.0296(19) 0.000 0.0174(17) 0.000
C5 0.0492(18) 0.0214(13) 0.0440(16) 0.0023(12) 0.0379(15) -0.0001(12)
C6 0.0464(17) 0.0192(13) 0.0423(16) -0.0014(11) 0.0353(15) -0.0010(12)
N2 0.0291(17) 0.0160(14) 0.0286(16) 0.000 0.0192(14) 0.000
O3 0.0723(16) 0.0305(12) 0.0583(14) 0.0017(9) 0.0556(13) 0.0001(10)
O4 0.0670(15) 0.0312(11) 0.0500(13) 0.0036(10) 0.0478(12) -0.0005(10)
C7 0.0382(15) 0.0334(15) 0.0293(14) -0.0033(11) 0.0239(13) -0.0046(12)
C8 0.0495(18) 0.0313(17) 0.0434(17) -0.0022(12) 0.0371(16) -0.0004(13)
O5 0.0461(13) 0.0308(12) 0.0369(12) 0.0020(10) 0.0272(11) 0.0021(9)
O6 0.0648(17) 0.0292(13) 0.0389(14) -0.0012(10) 0.0319(13) -0.0021(11)

loop_
_geom_bond_atom_site_label_1
_geom_bond_atom_site_label_2
_geom_bond_distance
_geom_bond_site_symmetry_2
_geom_bond_publ_flag
Cu O2 1.9714(19) . ?
Cu O2 1.9714(19) 2_656 ?
Cu N2 2.028(3) 1_545 ?
Cu N1 2.029(3) . ?
Cu O1 2.410(2) . ?
Cu O1 2.410(2) 2_656 ?
O1 H1A 0.75(4) . ?
O1 H1B 0.75(4) . ?
O2 H2A 0.77(4) . ?
O2 H2B 0.79(4) . ?
N1 C1 1.344(3) . ?
N1 C1 1.344(3) 2_656 ?
C1 C2 1.375(4) . ?
C1 H1 0.9300 . ?
C2 C3 1.387(3) . ?
C2 H2 0.9300 . ?
C3 C2 1.387(3) 2_656 ?
C3 C4 1.488(4) . ?
C4 C5 1.386(3) 2_656 ?
C4 C5 1.386(3) . ?
C5 C6 1.374(4) . ?
C5 H5 0.9300 . ?
C6 N2 1.338(3) . ?
C6 H6 0.9300 . ?
N2 C6 1.338(3) 2_656 ?
N2 Cu 2.028(3) 1_565 ?
O3 C7 1.256(3) . ?
O4 C7 1.248(3) . ?
C7 C8 1.493(4) . ?
C8 C8 1.280(6) 7_566 ?
C8 H8 0.91(4) . ?
O5 H5A 0.80(4) . ?
O5 H5B 0.79(3) . ?
O6 H6B 0.79(4) . ?
O6 H6A 0.76(4) . ?
